data_7122177
loop_
_publ_author_name
'Qiu, Shuhai'
'Wang, Chaoqiang'
'Xie, Sheng'
'Huang, Xiaobo'
'Chen, Lanlan'
'Zhao, Yunhui'
'Zeng, Zebing'

_publ_section_title
;
 Toward helical-shaped diradicaloids: cyclobutenyl
 o-quinodimethane-bridged indeno[1,2-b]fluorenes.
;
_journal_issue 81
_journal_name_full 'Chemical communications (Cambridge, England)'
_journal_page_first 11383
_journal_page_last 11386
_journal_paper_doi 10.1039/c8cc05929b
_journal_volume 54
_journal_year 2018
_chemical_formula_moiety 'C80 H64 O'
_chemical_formula_sum 'C80 H64 O'
_chemical_formula_weight 1041.31
_chemical_name_systematic DIF
_space_group_crystal_system orthorhombic
_space_group_IT_number 60
_space_group_name_Hall '-P 2n 2ab'
_space_group_name_H-M_alt 'P b c n'
_symmetry_space_group_name_Hall '-P 2n 2ab'
_symmetry_space_group_name_H-M 'P b c n'
_atom_sites_solution_hydrogens geom
_atom_sites_solution_primary dual
_audit_creation_date 2018-01-23
_audit_creation_method
;
Olex2 1.2
(compiled 2017.08.10 svn.r3458 for OlexSys, GUI svn.r5381)
;
_audit_update_record
;
2018-07-11 deposited with the CCDC.
2018-08-13 downloaded from the CCDC.
;
_cell_angle_alpha 90
_cell_angle_beta 90
_cell_angle_gamma 90
_cell_formula_units_Z 4
_cell_length_a 18.9589(5)
_cell_length_b 17.5568(4)
_cell_length_c 20.8566(5)
_cell_measurement_reflns_used 9949
_cell_measurement_temperature 170(2)
_cell_measurement_theta_max 54.97
_cell_measurement_theta_min 3.510
_cell_volume 6942.3(3)
_computing_cell_refinement 'SAINT v8.37A (Bruker, 2015)'
_computing_data_reduction 'SAINT v8.37A (Bruker, 2015)'
_computing_molecular_graphics 'Olex2 (Dolomanov et al., 2009)'
_computing_publication_material 'Olex2 (Dolomanov et al., 2009)'
_computing_structure_refinement 'ShelXL (Sheldrick, 2015)'
_computing_structure_solution 'ShelXT (Sheldrick, 2015)'
_diffrn_ambient_temperature 170
_diffrn_measured_fraction_theta_full 0.999
_diffrn_measured_fraction_theta_max 0.997
_diffrn_measurement_device_type 'Bruker D8 Venture'
_diffrn_measurement_method '\f and \w scans'
_diffrn_radiation_type GaK\a
_diffrn_radiation_wavelength 1.34139
_diffrn_reflns_av_R_equivalents 0.0540
_diffrn_reflns_av_unetI/netI 0.0258
_diffrn_reflns_Laue_measured_fraction_full 0.999
_diffrn_reflns_Laue_measured_fraction_max 0.997
_diffrn_reflns_limit_h_max 23
_diffrn_reflns_limit_h_min -23
_diffrn_reflns_limit_k_max 21
_diffrn_reflns_limit_k_min -21
_diffrn_reflns_limit_l_max 25
_diffrn_reflns_limit_l_min -18
_diffrn_reflns_number 71781
_diffrn_reflns_point_group_measured_fraction_full 0.999
_diffrn_reflns_point_group_measured_fraction_max 0.997
_diffrn_reflns_theta_full 53.594
_diffrn_reflns_theta_max 54.982
_diffrn_reflns_theta_min 3.508
_diffrn_standards_number 0
_exptl_absorpt_coefficient_mu 0.280
_exptl_absorpt_correction_T_max 0.7508
_exptl_absorpt_correction_T_min 0.5314
_exptl_absorpt_correction_type multi-scan
_exptl_absorpt_process_details
'SADABS-2016/2 (Bruker,2016/2) was used for absorption correction. wR2(int) was 0.1330 before and 0.0711 after correction. The Ratio of minimum to maximum transmission is 0.7078. The \l/2 correction factor is Not present.'
_exptl_crystal_colour brown
_exptl_crystal_density_diffrn 0.996
_exptl_crystal_description block
_exptl_crystal_F_000 2208
_exptl_crystal_size_max 0.2
_exptl_crystal_size_mid 0.12
_exptl_crystal_size_min 0.08
_refine_diff_density_max 0.202
_refine_diff_density_min -0.188
_refine_diff_density_rms 0.041
_refine_ls_extinction_coef 0.00144(14)
_refine_ls_extinction_expression Fc^*^=kFc[1+0.001xFc^2^\l^3^/sin(2\q)]^-1/4^
_refine_ls_extinction_method 'SHELXL-2017/1 (Sheldrick 2017)'
_refine_ls_goodness_of_fit_ref 1.056
_refine_ls_hydrogen_treatment constr
_refine_ls_matrix_type full
_refine_ls_number_parameters 373
_refine_ls_number_reflns 6602
_refine_ls_number_restraints 0
_refine_ls_restrained_S_all 1.056
_refine_ls_R_factor_all 0.0673
_refine_ls_R_factor_gt 0.0565
_refine_ls_shift/su_max 0.005
_refine_ls_shift/su_mean 0.000
_refine_ls_structure_factor_coef Fsqd
_refine_ls_weighting_details 'w=1/[\s^2^(Fo^2^)+(0.0621P)^2^+3.9760P] where P=(Fo^2^+2Fc^2^)/3'
_refine_ls_weighting_scheme calc
_refine_ls_wR_factor_gt 0.1496
_refine_ls_wR_factor_ref 0.1562
_reflns_Friedel_coverage 0.000
_reflns_number_gt 5387
_reflns_number_total 6602
_reflns_threshold_expression 'I > 2\s(I)'
_cod_data_source_file c8cc05929b2.cif
_cod_data_source_block mjl18043_0m
_cod_depositor_comments 'Adding full bibliography for 7122176--7122178.cif.'
_cod_database_code 7122177
_shelx_shelxl_version_number 2017/1
_shelx_space_group_comment
;
The symmetry employed for this shelxl refinement is uniquely defined
by the following loop, which should always be used as a source of
symmetry information in preference to the above space-group names.
They are only intended as comments.
;
_shelx_estimated_absorpt_t_max 0.978
_shelx_estimated_absorpt_t_min 0.946
_olex2_refinement_description
;
1. Fixed Uiso
 At 1.2 times of:
  All C(H) groups
 At 1.5 times of:
  All C(H,H,H) groups
2.a Aromatic/amide H refined with riding coordinates:
 C5(H5), C8(H8), C9(H9), C10(H10), C11(H11), C15(H15), C18(H18), C19(H19),
 C20(H20), C21(H21), C25(H25), C27(H27), C34(H34), C36(H36)
2.b Idealised Me refined as rotating group:
 C29(H29A,H29B,H29C), C30(H30A,H30B,H30C), C31(H31A,H31B,H31C), C38(H38A,H38B,
 H38C), C39(H39A,H39B,H39C), C40(H40A,H40B,H40C)
;
_olex2_submission_special_instructions 'No special instructions were received'

loop_
_space_group_symop_operation_xyz
'x, y, z'
'-x+1/2, -y+1/2, z+1/2'
'-x, y, -z+1/2'
'x+1/2, -y+1/2, -z'
'-x, -y, -z'
'x-1/2, y-1/2, -z-1/2'
'x, -y, z-1/2'
'-x-1/2, y-1/2, z'

loop_
_atom_site_label
_atom_site_type_symbol
_atom_site_fract_x
_atom_site_fract_y
_atom_site_fract_z
_atom_site_U_iso_or_equiv
_atom_site_adp_type
_atom_site_occupancy
_atom_site_site_symmetry_order
_atom_site_calc_flag
_atom_site_refinement_flags_posn
_atom_site_refinement_flags_adp
_atom_site_refinement_flags_occupancy
O1 O 0.500000 0.28291(10) 0.250000 0.0397(4) Uani 1 2 d S T P
C1 C 0.48732(9) 0.40387(10) 0.28243(8) 0.0347(4) Uani 1 1 d . . .
C2 C 0.48022(10) 0.32872(11) 0.30063(9) 0.0377(4) Uani 1 1 d . . .
C3 C 0.46189(10) 0.28626(11) 0.35737(9) 0.0373(4) Uani 1 1 d . . .
C4 C 0.42191(10) 0.30821(10) 0.41045(8) 0.0378(4) Uani 1 1 d . . .
C5 C 0.38282(9) 0.37618(11) 0.42485(9) 0.0372(4) Uani 1 1 d . . .
H5 H 0.381244 0.417228 0.395205 0.045 Uiso 1 1 calc R . .
C6 C 0.34816(10) 0.38055(11) 0.48172(9) 0.0396(4) Uani 1 1 d . . .
C7 C 0.30481(10) 0.44129(11) 0.51001(9) 0.0417(4) Uani 1 1 d . . .
C8 C 0.28658(11) 0.51321(12) 0.48893(11) 0.0488(5) Uani 1 1 d . . .
H8 H 0.302193 0.531217 0.448391 0.059 Uiso 1 1 calc R . .
C9 C 0.24486(13) 0.55885(14) 0.52824(11) 0.0589(6) Uani 1 1 d . . .
H9 H 0.231550 0.608230 0.514084 0.071 Uiso 1 1 calc R . .
C10 C 0.22241(13) 0.53317(15) 0.58788(12) 0.0633(6) Uani 1 1 d . . .
H10 H 0.194786 0.565597 0.614319 0.076 Uiso 1 1 calc R . .
C11 C 0.23985(12) 0.46084(14) 0.60924(11) 0.0555(6) Uani 1 1 d . . .
H11 H 0.223694 0.443168 0.649709 0.067 Uiso 1 1 calc R . .
C12 C 0.28125(10) 0.41469(12) 0.57060(10) 0.0464(5) Uani 1 1 d . . .
C13 C 0.30854(11) 0.33784(12) 0.58071(9) 0.0450(5) Uani 1 1 d . . .
C14 C 0.34860(10) 0.31835(11) 0.52778(9) 0.0416(4) Uani 1 1 d . . .
C15 C 0.38573(11) 0.24989(11) 0.51326(9) 0.0437(5) Uani 1 1 d . . .
H15 H 0.386210 0.208424 0.542525 0.052 Uiso 1 1 calc R . .
C16 C 0.42042(10) 0.24566(11) 0.45640(9) 0.0411(4) Uani 1 1 d . . .
C17 C 0.46104(11) 0.18329(11) 0.42862(9) 0.0458(5) Uani 1 1 d . . .
C18 C 0.47547(14) 0.11138(13) 0.45217(12) 0.0631(6) Uani 1 1 d . . .
H18 H 0.457685 0.095771 0.492670 0.076 Uiso 1 1 calc R . .
C19 C 0.51622(16) 0.06265(14) 0.41574(12) 0.0703(7) Uani 1 1 d . . .
H19 H 0.526136 0.012873 0.431162 0.084 Uiso 1 1 calc R . .
C20 C 0.54283(14) 0.08554(13) 0.35688(12) 0.0598(6) Uani 1 1 d . . .
H20 H 0.571476 0.051603 0.332782 0.072 Uiso 1 1 calc R . .
C21 C 0.52813(11) 0.15730(12) 0.33284(10) 0.0476(5) Uani 1 1 d . . .
H21 H 0.546438 0.172498 0.292423 0.057 Uiso 1 1 calc R . .
C22 C 0.48635(10) 0.20700(11) 0.36830(9) 0.0411(4) Uani 1 1 d . . .
C23 C 0.47246(9) 0.47236(10) 0.32243(8) 0.0352(4) Uani 1 1 d . . .
C24 C 0.41706(10) 0.52176(11) 0.30509(9) 0.0395(4) Uani 1 1 d . . .
C25 C 0.40333(11) 0.58489(11) 0.34360(10) 0.0463(5) Uani 1 1 d . . .
H25 H 0.366431 0.618591 0.331579 0.056 Uiso 1 1 calc R . .
C26 C 0.44155(12) 0.60044(11) 0.39893(10) 0.0481(5) Uani 1 1 d . . .
C27 C 0.49427(12) 0.54994(11) 0.41562(9) 0.0459(5) Uani 1 1 d . . .
H27 H 0.520024 0.558842 0.453966 0.055 Uiso 1 1 calc R . .
C28 C 0.51129(10) 0.48655(11) 0.37864(9) 0.0383(4) Uani 1 1 d . . .
C29 C 0.56947(11) 0.43490(13) 0.40079(10) 0.0477(5) Uani 1 1 d . . .
H29A H 0.549253 0.391760 0.424263 0.072 Uiso 1 1 calc GR . .
H29B H 0.601435 0.463184 0.429014 0.072 Uiso 1 1 calc GR . .
H29C H 0.595711 0.416043 0.363549 0.072 Uiso 1 1 calc GR . .
C30 C 0.42475(16) 0.66990(13) 0.43884(12) 0.0687(7) Uani 1 1 d . . .
H30A H 0.412127 0.712328 0.410540 0.103 Uiso 1 1 calc GR . .
H30B H 0.466127 0.683866 0.464430 0.103 Uiso 1 1 calc GR . .
H30C H 0.385096 0.658581 0.467433 0.103 Uiso 1 1 calc GR . .
C31 C 0.36997(11) 0.50756(14) 0.24827(10) 0.0510(5) Uani 1 1 d . . .
H31A H 0.393003 0.526335 0.209285 0.077 Uiso 1 1 calc GR . .
H31B H 0.325103 0.534315 0.254372 0.077 Uiso 1 1 calc GR . .
H31C H 0.361130 0.452784 0.244138 0.077 Uiso 1 1 calc GR . .
C32 C 0.29305(11) 0.28976(12) 0.63757(10) 0.0481(5) Uani 1 1 d . . .
C33 C 0.34381(13) 0.27802(13) 0.68556(10) 0.0533(5) Uani 1 1 d . . .
C34 C 0.32439(15) 0.23586(15) 0.73927(11) 0.0663(7) Uani 1 1 d . . .
H34 H 0.357865 0.228522 0.772596 0.080 Uiso 1 1 calc R . .
C35 C 0.25771(17) 0.20422(16) 0.74565(13) 0.0731(8) Uani 1 1 d . . .
C36 C 0.20992(15) 0.21435(15) 0.69704(13) 0.0716(8) Uani 1 1 d . . .
H36 H 0.164504 0.191926 0.700811 0.086 Uiso 1 1 calc R . .
C37 C 0.22576(12) 0.25638(14) 0.64242(11) 0.0575(6) Uani 1 1 d . . .
C38 C 0.17302(14) 0.26376(16) 0.58828(13) 0.0714(7) Uani 1 1 d . . .
H38A H 0.155222 0.316131 0.586667 0.107 Uiso 1 1 calc GR . .
H38B H 0.133644 0.228648 0.595587 0.107 Uiso 1 1 calc GR . .
H38C H 0.196037 0.251276 0.547546 0.107 Uiso 1 1 calc GR . .
C39 C 0.2385(2) 0.1594(2) 0.80567(15) 0.1082(12) Uani 1 1 d . . .
H39A H 0.263957 0.110843 0.805750 0.162 Uiso 1 1 calc GR . .
H39B H 0.187615 0.149731 0.806143 0.162 Uiso 1 1 calc GR . .
H39C H 0.251624 0.188896 0.843761 0.162 Uiso 1 1 calc GR . .
C40 C 0.41758(13) 0.30908(15) 0.67956(12) 0.0633(6) Uani 1 1 d . . .
H40A H 0.447195 0.272225 0.656739 0.095 Uiso 1 1 calc GR . .
H40B H 0.437092 0.318109 0.722400 0.095 Uiso 1 1 calc GR . .
H40C H 0.416441 0.357101 0.655633 0.095 Uiso 1 1 calc GR . .

loop_
_atom_site_aniso_label
_atom_site_aniso_U_11
_atom_site_aniso_U_22
_atom_site_aniso_U_33
_atom_site_aniso_U_23
_atom_site_aniso_U_13
_atom_site_aniso_U_12
O1 0.0516(11) 0.0374(9) 0.0302(9) 0.000 0.0048(8) 0.000
C1 0.0346(9) 0.0398(9) 0.0298(9) 0.0013(7) -0.0001(7) -0.0009(8)
C2 0.0415(10) 0.0418(10) 0.0297(9) -0.0030(8) 0.0022(8) 0.0003(8)
C3 0.0421(10) 0.0400(10) 0.0299(9) 0.0008(8) -0.0023(8) -0.0032(8)
C4 0.0426(10) 0.0399(10) 0.0309(9) 0.0016(8) -0.0004(8) -0.0072(8)
C5 0.0394(10) 0.0413(10) 0.0310(9) 0.0000(8) 0.0006(8) -0.0065(8)
C6 0.0386(10) 0.0452(10) 0.0350(10) -0.0015(8) 0.0003(8) -0.0074(8)
C7 0.0368(10) 0.0488(11) 0.0395(11) -0.0035(9) 0.0026(8) -0.0070(8)
C8 0.0468(11) 0.0533(12) 0.0465(12) -0.0034(10) 0.0049(9) -0.0019(9)
C9 0.0570(13) 0.0591(14) 0.0607(14) -0.0055(11) 0.0068(11) 0.0088(11)
C10 0.0591(14) 0.0691(16) 0.0618(15) -0.0123(12) 0.0155(12) 0.0039(12)
C11 0.0526(13) 0.0672(15) 0.0466(12) -0.0078(11) 0.0126(10) -0.0029(11)
C12 0.0427(11) 0.0566(12) 0.0399(11) -0.0063(9) 0.0057(9) -0.0091(9)
C13 0.0448(11) 0.0538(12) 0.0365(10) -0.0017(9) 0.0060(9) -0.0119(9)
C14 0.0427(10) 0.0490(11) 0.0332(10) 0.0006(8) 0.0028(8) -0.0105(9)
C15 0.0529(12) 0.0432(10) 0.0350(10) 0.0056(8) 0.0023(9) -0.0075(9)
C16 0.0470(11) 0.0418(10) 0.0344(10) 0.0031(8) -0.0003(8) -0.0036(8)
C17 0.0573(12) 0.0435(11) 0.0365(10) 0.0040(8) -0.0009(9) -0.0034(9)
C18 0.0869(18) 0.0490(13) 0.0535(14) 0.0136(11) 0.0075(13) 0.0065(12)
C19 0.104(2) 0.0485(13) 0.0581(15) 0.0123(11) 0.0075(14) 0.0169(13)
C20 0.0758(16) 0.0485(13) 0.0550(14) 0.0013(10) 0.0017(12) 0.0138(11)
C21 0.0587(12) 0.0453(11) 0.0389(11) 0.0012(9) 0.0006(9) 0.0038(9)
C22 0.0484(11) 0.0396(10) 0.0354(10) 0.0023(8) -0.0029(8) -0.0012(8)
C23 0.0386(10) 0.0379(9) 0.0290(9) 0.0010(7) 0.0053(7) -0.0025(8)
C24 0.0432(10) 0.0412(10) 0.0342(10) 0.0017(8) 0.0065(8) -0.0009(8)
C25 0.0530(12) 0.0446(11) 0.0412(11) 0.0036(9) 0.0108(9) 0.0077(9)
C26 0.0644(13) 0.0398(11) 0.0401(11) -0.0044(9) 0.0135(10) -0.0078(10)
C27 0.0572(12) 0.0498(11) 0.0306(10) -0.0044(8) 0.0048(9) -0.0136(10)
C28 0.0405(10) 0.0416(10) 0.0327(10) 0.0008(8) 0.0041(8) -0.0084(8)
C29 0.0470(11) 0.0581(12) 0.0379(11) 0.0008(9) -0.0055(9) -0.0043(9)
C30 0.101(2) 0.0499(13) 0.0551(14) -0.0145(11) 0.0142(14) -0.0022(13)
C31 0.0454(11) 0.0643(13) 0.0433(11) -0.0003(10) -0.0024(9) 0.0101(10)
C32 0.0555(12) 0.0512(12) 0.0375(11) -0.0036(9) 0.0133(9) -0.0111(10)
C33 0.0658(14) 0.0553(13) 0.0389(11) 0.0012(10) 0.0111(10) -0.0103(11)
C34 0.0869(18) 0.0688(15) 0.0432(13) 0.0069(11) 0.0126(12) -0.0062(14)
C35 0.091(2) 0.0704(16) 0.0577(15) 0.0094(13) 0.0295(15) -0.0173(15)
C36 0.0737(17) 0.0720(17) 0.0690(17) 0.0043(13) 0.0279(14) -0.0228(14)
C37 0.0591(14) 0.0580(13) 0.0553(13) -0.0056(11) 0.0190(11) -0.0149(11)
C38 0.0577(14) 0.0775(17) 0.0792(18) -0.0079(14) 0.0052(13) -0.0201(13)
C39 0.147(3) 0.105(3) 0.073(2) 0.0289(18) 0.042(2) -0.025(2)
C40 0.0642(15) 0.0773(16) 0.0483(13) 0.0086(12) -0.0019(11) -0.0130(13)

loop_
_atom_type_symbol
_atom_type_description
_atom_type_scat_dispersion_real
_atom_type_scat_dispersion_imag
_atom_type_scat_source
C C 0.0150 0.0070 'International Tables Vol C Tables 4.2.6.8 and 6.1.1.4'
H H 0.0000 0.0000 'International Tables Vol C Tables 4.2.6.8 and 6.1.1.4'
O O 0.0410 0.0250 'International Tables Vol C Tables 4.2.6.8 and 6.1.1.4'

loop_
_geom_angle_atom_site_label_1
_geom_angle_atom_site_label_2
_geom_angle_atom_site_label_3
_geom_angle
_geom_angle_site_symmetry_1
_geom_angle_site_symmetry_3
C2 O1 C2 108.66(19) . 3_655
C1 C1 C23 126.21(9) 3_655 .
C2 C1 C1 106.97(10) . 3_655
C2 C1 C23 126.82(16) . .
O1 C2 C1 108.70(16) . .
O1 C2 C3 113.12(16) . .
C1 C2 C3 138.08(17) . .
C2 C3 C22 122.38(17) . .
C4 C3 C2 129.75(17) . .
C4 C3 C22 107.86(16) . .
C3 C4 C5 132.47(17) . .
C3 C4 C16 108.90(17) . .
C5 C4 C16 118.58(16) . .
C4 C5 H5 120.7 . .
C6 C5 C4 118.62(17) . .
C6 C5 H5 120.7 . .
C5 C6 C7 131.45(18) . .
C5 C6 C14 122.12(18) . .
C14 C6 C7 106.43(16) . .
C8 C7 C6 132.49(18) . .
C8 C7 C12 120.37(19) . .
C12 C7 C6 107.13(17) . .
C7 C8 H8 120.6 . .
C7 C8 C9 118.7(2) . .
C9 C8 H8 120.6 . .
C8 C9 H9 119.5 . .
C10 C9 C8 120.9(2) . .
C10 C9 H9 119.5 . .
C9 C10 H10 119.6 . .
C11 C10 C9 120.8(2) . .
C11 C10 H10 119.6 . .
C10 C11 H11 120.5 . .
C10 C11 C12 118.9(2) . .
C12 C11 H11 120.5 . .
C7 C12 C13 108.73(17) . .
C11 C12 C7 120.2(2) . .
C11 C12 C13 131.0(2) . .
C12 C13 C32 124.78(18) . .
C14 C13 C12 107.92(17) . .
C14 C13 C32 127.3(2) . .
C13 C14 C6 109.78(18) . .
C13 C14 C15 130.49(19) . .
C15 C14 C6 119.71(17) . .
C14 C15 H15 121.0 . .
C16 C15 C14 118.08(18) . .
C16 C15 H15 121.0 . .
C4 C16 C17 107.10(16) . .
C15 C16 C4 122.84(18) . .
C15 C16 C17 130.06(18) . .
C18 C17 C16 130.5(2) . .
C18 C17 C22 121.3(2) . .
C22 C17 C16 108.22(17) . .
C17 C18 H18 120.6 . .
C19 C18 C17 118.8(2) . .
C19 C18 H18 120.6 . .
C18 C19 H19 119.6 . .
C18 C19 C20 120.7(2) . .
C20 C19 H19 119.6 . .
C19 C20 H20 119.6 . .
C21 C20 C19 120.7(2) . .
C21 C20 H20 119.6 . .
C20 C21 H21 120.2 . .
C20 C21 C22 119.5(2) . .
C22 C21 H21 120.2 . .
C17 C22 C3 107.91(17) . .
C21 C22 C3 133.18(18) . .
C21 C22 C17 118.88(18) . .
C24 C23 C1 119.59(16) . .
C28 C23 C1 120.69(16) . .
C28 C23 C24 119.67(17) . .
C23 C24 C31 122.85(17) . .
C25 C24 C23 118.73(18) . .
C25 C24 C31 118.36(18) . .
C24 C25 H25 118.7 . .
C26 C25 C24 122.52(19) . .
C26 C25 H25 118.7 . .
C25 C26 C30 120.4(2) . .
C27 C26 C25 117.43(18) . .
C27 C26 C30 122.2(2) . .
C26 C27 H27 118.6 . .
C26 C27 C28 122.79(19) . .
C28 C27 H27 118.6 . .
C23 C28 C29 122.29(17) . .
C27 C28 C23 118.82(18) . .
C27 C28 C29 118.88(18) . .
C28 C29 H29A 109.5 . .
C28 C29 H29B 109.5 . .
C28 C29 H29C 109.5 . .
H29A C29 H29B 109.5 . .
H29A C29 H29C 109.5 . .
H29B C29 H29C 109.5 . .
C26 C30 H30A 109.5 . .
C26 C30 H30B 109.5 . .
C26 C30 H30C 109.5 . .
H30A C30 H30B 109.5 . .
H30A C30 H30C 109.5 . .
H30B C30 H30C 109.5 . .
C24 C31 H31A 109.5 . .
C24 C31 H31B 109.5 . .
C24 C31 H31C 109.5 . .
H31A C31 H31B 109.5 . .
H31A C31 H31C 109.5 . .
H31B C31 H31C 109.5 . .
C33 C32 C13 121.16(18) . .
C33 C32 C37 120.6(2) . .
C37 C32 C13 118.2(2) . .
C32 C33 C40 121.61(19) . .
C34 C33 C32 118.1(2) . .
C34 C33 C40 120.3(2) . .
C33 C34 H34 119.0 . .
C35 C34 C33 122.1(3) . .
C35 C34 H34 119.0 . .
C34 C35 C39 120.2(3) . .
C36 C35 C34 118.6(2) . .
C36 C35 C39 121.1(3) . .
C35 C36 H36 118.9 . .
C35 C36 C37 122.1(2) . .
C37 C36 H36 118.9 . .
C32 C37 C38 120.6(2) . .
C36 C37 C32 118.4(2) . .
C36 C37 C38 120.9(2) . .
C37 C38 H38A 109.5 . .
C37 C38 H38B 109.5 . .
C37 C38 H38C 109.5 . .
H38A C38 H38B 109.5 . .
H38A C38 H38C 109.5 . .
H38B C38 H38C 109.5 . .
C35 C39 H39A 109.5 . .
C35 C39 H39B 109.5 . .
C35 C39 H39C 109.5 . .
H39A C39 H39B 109.5 . .
H39A C39 H39C 109.5 . .
H39B C39 H39C 109.5 . .
C33 C40 H40A 109.5 . .
C33 C40 H40B 109.5 . .
C33 C40 H40C 109.5 . .
H40A C40 H40B 109.5 . .
H40A C40 H40C 109.5 . .
H40B C40 H40C 109.5 . .

loop_
_geom_bond_atom_site_label_1
_geom_bond_atom_site_label_2
_geom_bond_distance
_geom_bond_site_symmetry_2
O1 C2 1.379(2) .
O1 C2 1.379(2) 3_655
C1 C1 1.436(4) 3_655
C1 C2 1.380(3) .
C1 C23 1.490(2) .
C2 C3 1.441(3) .
C3 C4 1.396(3) .
C3 C22 1.484(3) .
C4 C5 1.437(3) .
C4 C16 1.458(3) .
C5 H5 0.9500 .
C5 C6 1.358(3) .
C6 C7 1.470(3) .
C6 C14 1.454(3) .
C7 C8 1.381(3) .
C7 C12 1.419(3) .
C8 H8 0.9500 .
C8 C9 1.393(3) .
C9 H9 0.9500 .
C9 C10 1.390(3) .
C10 H10 0.9500 .
C10 C11 1.386(3) .
C11 H11 0.9500 .
C11 C12 1.386(3) .
C12 C13 1.460(3) .
C13 C14 1.383(3) .
C13 C32 1.485(3) .
C14 C15 1.426(3) .
C15 H15 0.9500 .
C15 C16 1.358(3) .
C16 C17 1.459(3) .
C17 C18 1.382(3) .
C17 C22 1.409(3) .
C18 H18 0.9500 .
C18 C19 1.381(3) .
C19 H19 0.9500 .
C19 C20 1.387(3) .
C20 H20 0.9500 .
C20 C21 1.384(3) .
C21 H21 0.9500 .
C21 C22 1.391(3) .
C23 C24 1.409(3) .
C23 C28 1.407(3) .
C24 C25 1.393(3) .
C24 C31 1.504(3) .
C25 H25 0.9500 .
C25 C26 1.390(3) .
C26 C27 1.381(3) .
C26 C30 1.510(3) .
C27 H27 0.9500 .
C27 C28 1.392(3) .
C28 C29 1.501(3) .
C29 H29A 0.9800 .
C29 H29B 0.9800 .
C29 H29C 0.9800 .
C30 H30A 0.9800 .
C30 H30B 0.9800 .
C30 H30C 0.9800 .
C31 H31A 0.9800 .
C31 H31B 0.9800 .
C31 H31C 0.9800 .
C32 C33 1.404(3) .
C32 C37 1.408(3) .
C33 C34 1.392(3) .
C33 C40 1.506(3) .
C34 H34 0.9500 .
C34 C35 1.387(4) .
C35 C36 1.371(4) .
C35 C39 1.522(4) .
C36 H36 0.9500 .
C36 C37 1.390(3) .
C37 C38 1.514(4) .
C38 H38A 0.9800 .
C38 H38B 0.9800 .
C38 H38C 0.9800 .
C39 H39A 0.9800 .
C39 H39B 0.9800 .
C39 H39C 0.9800 .
C40 H40A 0.9800 .
C40 H40B 0.9800 .
C40 H40C 0.9800 .

loop_
_smtbx_masks_void_nr
_smtbx_masks_void_average_x
_smtbx_masks_void_average_y
_smtbx_masks_void_average_z
_smtbx_masks_void_volume
_smtbx_masks_void_count_electrons
1 -0.612 -0.527 0.250 961.1 225.6
2 -0.256 -0.560 0.750 961.1 225.6
